data_9000393
loop_
_publ_author_name
'Morimoto, N.'
'Tokonami, M.'
'Watanabe, M.'
'Koto, K.'

_publ_section_title
;
 Crystal structures of three polymorphs of Co2SiO4
 wadsleyite
;
_journal_name_full 'American Mineralogist'
_journal_page_first 475
_journal_page_last 485
_journal_volume 59
_journal_year 1974
_chemical_formula_structural 'Co2 (Si O4)'
_chemical_formula_sum 'Co2 O4 Si'
_chemical_name_common Co-Olivine
_space_group_IT_number 74
_symmetry_space_group_name_Hall '-I 2b 2'
_symmetry_space_group_name_H-M 'I m m a'
_cell_angle_alpha 90
_cell_angle_beta 90
_cell_angle_gamma 90
_cell_length_a 5.753
_cell_length_b 11.524
_cell_length_c 8.340
_cell_formula_units_Z 8
_cell_volume 552.922
_database_code_amcsd 0000402
_exptl_crystal_density_diffrn 5.044
_cod_original_formula_sum 'Si Co2 O4'
_cod_database_code 9000393
_amcsd_formula_title Co2SiO4

loop_
_space_group_symop_operation_xyz
x,y,z
1/2+x,1/2+y,1/2+z
x,1/2-y,z
1/2+x,-y,1/2+z
-x,1/2+y,-z
1/2-x,+y,1/2-z
-x,y,z
1/2-x,1/2+y,1/2+z
x,-y,-z
1/2+x,1/2-y,1/2-z
x,1/2+y,-z
1/2+x,+y,1/2-z
-x,1/2-y,z
1/2-x,-y,1/2+z
-x,-y,-z
1/2-x,1/2-y,1/2-z

loop_
_atom_site_aniso_label
_atom_site_aniso_U_11
_atom_site_aniso_U_22
_atom_site_aniso_U_33
_atom_site_aniso_U_12
_atom_site_aniso_U_13
_atom_site_aniso_U_23
Si 0.00486 0.00538 0.00317 0.00000 0.00000 -0.00049
Co1 0.00503 0.00336 0.00670 0.00000 0.00000 -0.00049
Co2 0.00838 0.00538 0.00493 0.00000 0.00000 0.00000
Co3 0.00620 0.00538 0.00670 0.00000 -0.00049 0.00000
O1 0.00268 0.00942 0.00881 0.00000 0.00000 0.00000
O2 0.00285 0.01211 0.00423 0.00000 0.00000 0.00000
O3 0.00905 0.01144 0.00458 0.00000 0.00000 0.00097
O4 0.01224 0.00135 0.00740 0.00067 -0.00122 -0.00097

loop_
_atom_site_label
_atom_site_fract_x
_atom_site_fract_y
_atom_site_fract_z
Si 0.00000 0.12110 0.61690
Co1 0.00000 0.00000 0.00000
Co2 0.00000 0.25000 -0.02860
Co3 0.25000 0.12410 0.25000
O1 0.00000 0.25000 0.21750
O2 0.00000 0.25000 0.71540
O3 0.00000 -0.01410 0.25670
O4 0.26630 0.12270 -0.00830

loop_
_cod_related_entry_id
_cod_related_entry_database
_cod_related_entry_code
1 AMCSD 0000402
